data_4075206
loop_
_publ_author_name
'Lu, Xiu Lian'
'McGrath, Thomas D.'
'Stone, F. Gordon A.'

_publ_section_title
;
 Synthesis and Reactivity of 10- and 12-Vertex Cobalt&#x2212;Monocarborane
 Anions Containing Multiple Metal Centers
;
_journal_issue 10
_journal_name_full Organometallics
_journal_page_first 2590
_journal_paper_doi 10.1021/om060123d
_journal_volume 25
_journal_year 2006
_chemical_formula_sum 'C10 H15 B7 Co2 O6'
_chemical_formula_weight 424.75
_chemical_name_systematic
; 
 ? 
;
_space_group_IT_number 61
_symmetry_cell_setting orthorhombic
_symmetry_space_group_name_Hall '-P 2ac 2ab'
_symmetry_space_group_name_H-M 'P b c a'
_atom_sites_solution_hydrogens geom
_atom_sites_solution_primary direct
_atom_sites_solution_secondary difmap
_audit_creation_method SHELXL-97
_cell_angle_alpha 90.00
_cell_angle_beta 90.00
_cell_angle_gamma 90.00
_cell_formula_units_Z 8
_cell_length_a 13.8830(8)
_cell_length_b 14.5367(7)
_cell_length_c 17.2427(8)
_cell_measurement_reflns_used 2330
_cell_measurement_temperature 110(2)
_cell_measurement_theta_max 21.73
_cell_measurement_theta_min 2.35
_cell_volume 3479.8(3)
_computing_cell_refinement 'Bruker APEX2 (Bruker, 2003)'
_computing_data_collection 'Bruker APEX2 (Bruker, 2003)'
_computing_data_reduction 'Bruker APEX2 (Bruker, 2003)'
_computing_molecular_graphics 'Bruker SHELXTL (Bruker, 2001)'
_computing_publication_material 'Bruker SHELXTL (Bruker, 2001)'
_computing_structure_refinement 'Bruker SHELXTL (Bruker, 2001)'
_computing_structure_solution 'Bruker SHELXTL (Bruker, 2001)'
_diffrn_ambient_temperature 110(2)
_diffrn_measured_fraction_theta_full 0.992
_diffrn_measured_fraction_theta_max 0.984
_diffrn_measurement_device_type 'Bruker-Nonius X8 APEX CCD area detector'
_diffrn_measurement_method 'phi and omega scans'
_diffrn_radiation_monochromator graphite
_diffrn_radiation_source 'fine-focus sealed tube'
_diffrn_radiation_type MoK\a
_diffrn_radiation_wavelength 0.71073
_diffrn_reflns_av_R_equivalents 0.0877
_diffrn_reflns_av_sigmaI/netI 0.0577
_diffrn_reflns_limit_h_max 17
_diffrn_reflns_limit_h_min -17
_diffrn_reflns_limit_k_max 17
_diffrn_reflns_limit_k_min -17
_diffrn_reflns_limit_l_max 21
_diffrn_reflns_limit_l_min -21
_diffrn_reflns_number 22735
_diffrn_reflns_theta_full 25.00
_diffrn_reflns_theta_max 26.33
_diffrn_reflns_theta_min 2.80
_exptl_absorpt_coefficient_mu 1.928
_exptl_absorpt_correction_T_max 0.877
_exptl_absorpt_correction_T_min 0.431
_exptl_absorpt_correction_type multi-scan
_exptl_absorpt_process_details 'SADABS (Bruker, 2003)'
_exptl_crystal_colour 'dark purple'
_exptl_crystal_density_diffrn 1.622
_exptl_crystal_density_method 'not measured'
_exptl_crystal_description prism
_exptl_crystal_F_000 1696
_exptl_crystal_size_max 0.17
_exptl_crystal_size_mid 0.16
_exptl_crystal_size_min 0.07
_refine_diff_density_max 3.662
_refine_diff_density_min -0.535
_refine_diff_density_rms 0.183
_refine_ls_extinction_method none
_refine_ls_goodness_of_fit_ref 1.060
_refine_ls_hydrogen_treatment constr
_refine_ls_matrix_type full
_refine_ls_number_parameters 220
_refine_ls_number_reflns 3486
_refine_ls_number_restraints 0
_refine_ls_restrained_S_all 1.060
_refine_ls_R_factor_all 0.1133
_refine_ls_R_factor_gt 0.0784
_refine_ls_shift/su_max 0.000
_refine_ls_shift/su_mean 0.000
_refine_ls_structure_factor_coef Fsqd
_refine_ls_weighting_details 'calc w=1/[\s^2^(Fo^2^)+(0.1078P)^2^+27.2474P] where P=(Fo^2^+2Fc^2^)/3'
_refine_ls_weighting_scheme calc
_refine_ls_wR_factor_gt 0.2005
_refine_ls_wR_factor_ref 0.2250
_reflns_number_gt 2412
_reflns_number_total 3486
_reflns_threshold_expression >2sigma(I)
_cod_data_source_file om060123dsi20060207_101029.cif
_cod_data_source_block 9
_cod_depositor_comments
;
The following automatic conversions were performed:

'_symmetry_cell_setting' value 'Orthorhombic' changed to
'orthorhombic' according to
/home/saulius/struct/CIF-dictionaries/cif_core.dic dictionary named
'cif_core.dic' version 2.4.1 from 2010-06-29.

Automatic conversion script
Id: cif_fix_values 1715 2011-07-08 13:25:40Z adriana 
;
_cod_original_sg_symbol_H-M 'Pbca '
_cod_database_code 4075206

loop_
_symmetry_equiv_pos_as_xyz
'x, y, z'
'-x+1/2, -y, z+1/2'
'-x, y+1/2, -z+1/2'
'x+1/2, -y+1/2, -z'
'-x, -y, -z'
'x-1/2, y, -z-1/2'
'x, -y-1/2, z-1/2'
'-x-1/2, y-1/2, z'

loop_
_atom_site_label
_atom_site_type_symbol
_atom_site_fract_x
_atom_site_fract_y
_atom_site_fract_z
_atom_site_U_iso_or_equiv
_atom_site_adp_type
_atom_site_occupancy
_atom_site_symmetry_multiplicity
_atom_site_calc_flag
_atom_site_refinement_flags
C1 C 0.0411(5) 0.3051(5) 0.7723(4) 0.0270(17) Uani 1 1 d .
H1 H 0.0138 0.3553 0.8164 0.032 Uiso 1 1 calc R
B2 B 0.0871(6) 0.3347(6) 0.6915(5) 0.0263(18) Uani 1 1 d .
H2 H 0.0976 0.4090 0.6767 0.032 Uiso 1 1 calc R
B3 B -0.0254(6) 0.2596(6) 0.7059(5) 0.0273(19) Uani 1 1 d .
H3 H -0.1048 0.2724 0.7016 0.033 Uiso 1 1 calc R
B4 B 0.0431(6) 0.1966(6) 0.7815(5) 0.0237(17) Uani 1 1 d .
H4 H 0.0171 0.1623 0.8357 0.028 Uiso 1 1 calc R
B5 B 0.1497(6) 0.2651(6) 0.7655(5) 0.0240(17) Uani 1 1 d .
H5 H 0.2086 0.2853 0.8065 0.029 Uiso 1 1 calc R
Co6 Co 0.04490(7) 0.25339(7) 0.59467(5) 0.0251(3) Uani 1 1 d .
C61 C 0.0657(7) 0.3548(6) 0.5410(5) 0.040(2) Uani 1 1 d .
O61 O 0.0794(7) 0.4206(5) 0.5061(4) 0.065(2) Uani 1 1 d .
C62 C -0.0708(6) 0.2307(6) 0.5509(5) 0.0328(19) Uani 1 1 d .
O62 O -0.1438(5) 0.2197(5) 0.5257(4) 0.0477(17) Uani 1 1 d .
C610 C 0.1212(6) 0.1791(6) 0.5184(5) 0.0297(18) Uani 1 1 d .
O610 O 0.1360(5) 0.1815(4) 0.4525(3) 0.0423(16) Uani 1 1 d .
B7 B 0.0249(6) 0.1464(7) 0.6839(5) 0.0316(15) Uani 1 1 d .
H7 H -0.0268 0.0879 0.6771 0.038 Uiso 1 1 calc R
B8 B 0.1408(6) 0.1515(6) 0.7281(4) 0.0192(16) Uani 1 1 d .
B9 B 0.1798(6) 0.2427(7) 0.6588(5) 0.0316(15) Uani 1 1 d .
H9 H 0.2513 0.2626 0.6339 0.038 Uiso 1 1 calc R
Co10 Co 0.14560(7) 0.12013(7) 0.61174(6) 0.0242(3) Uani 1 1 d .
C101 C 0.0972(7) 0.0110(6) 0.5877(5) 0.040(2) Uani 1 1 d .
O101 O 0.0625(6) -0.0590(5) 0.5738(4) 0.067(2) Uani 1 1 d .
C102 C 0.2704(7) 0.0980(6) 0.5982(5) 0.038(2) Uani 1 1 d .
O102 O 0.3494(5) 0.0857(5) 0.5901(4) 0.0544(19) Uani 1 1 d .
O8 O 0.1974(4) 0.0793(3) 0.7746(3) 0.0265(11) Uani 1 1 d .
C81 C 0.1618(6) -0.0171(5) 0.7792(5) 0.0340(19) Uani 1 1 d .
H81A H 0.1980 -0.0575 0.7432 0.041 Uiso 1 1 calc R
H81B H 0.0924 -0.0205 0.7664 0.041 Uiso 1 1 calc R
C82 C 0.1795(6) -0.0440(6) 0.8620(4) 0.0301(18) Uani 1 1 d .
H82A H 0.1920 -0.1108 0.8666 0.036 Uiso 1 1 calc R
H82B H 0.1241 -0.0275 0.8953 0.036 Uiso 1 1 calc R
C83 C 0.2686(6) 0.0118(6) 0.8834(5) 0.0353(19) Uani 1 1 d .
H83A H 0.2766 0.0158 0.9404 0.042 Uiso 1 1 calc R
H83B H 0.3275 -0.0151 0.8604 0.042 Uiso 1 1 calc R
C84 C 0.2467(6) 0.1044(5) 0.8490(4) 0.0280(17) Uani 1 1 d .
H84A H 0.2037 0.1406 0.8831 0.034 Uiso 1 1 calc R
H84B H 0.3064 0.1398 0.8392 0.034 Uiso 1 1 calc R

loop_
_atom_site_aniso_label
_atom_site_aniso_U_11
_atom_site_aniso_U_22
_atom_site_aniso_U_33
_atom_site_aniso_U_23
_atom_site_aniso_U_13
_atom_site_aniso_U_12
C1 0.026(4) 0.026(4) 0.028(4) -0.002(3) 0.005(3) 0.008(3)
B2 0.035(5) 0.016(4) 0.028(4) 0.002(4) 0.000(4) 0.004(3)
B3 0.026(4) 0.031(5) 0.025(4) -0.002(4) 0.003(3) 0.007(4)
B4 0.021(4) 0.033(5) 0.016(4) 0.000(4) 0.001(3) 0.003(3)
B5 0.029(4) 0.018(4) 0.025(4) 0.001(3) 0.001(3) 0.006(3)
Co6 0.0354(6) 0.0224(6) 0.0176(5) 0.0014(4) -0.0004(4) 0.0004(4)
C61 0.063(6) 0.029(5) 0.027(4) -0.003(4) 0.000(4) -0.008(4)
O61 0.123(7) 0.034(4) 0.038(4) 0.009(3) 0.000(4) -0.018(4)
C62 0.039(5) 0.036(5) 0.023(4) 0.002(3) 0.003(3) 0.003(4)
O62 0.038(4) 0.069(5) 0.036(3) 0.002(3) -0.011(3) 0.004(3)
C610 0.031(4) 0.030(4) 0.028(4) -0.002(3) 0.007(3) 0.003(3)
O610 0.055(4) 0.051(4) 0.020(3) 0.006(3) 0.010(3) 0.015(3)
B7 0.021(3) 0.039(4) 0.034(3) 0.023(3) -0.005(2) -0.014(3)
B8 0.025(4) 0.018(4) 0.015(3) -0.001(3) -0.002(3) 0.000(3)
B9 0.021(3) 0.039(4) 0.034(3) 0.023(3) -0.005(2) -0.014(3)
Co10 0.0348(6) 0.0197(5) 0.0181(5) -0.0019(4) 0.0019(4) -0.0011(4)
C101 0.069(6) 0.029(5) 0.023(4) -0.005(4) 0.016(4) -0.013(4)
O101 0.113(7) 0.039(4) 0.050(4) -0.011(3) 0.017(4) -0.041(4)
C102 0.048(6) 0.037(5) 0.030(4) -0.006(4) -0.002(4) 0.013(4)
O102 0.038(4) 0.060(5) 0.065(5) -0.025(4) -0.004(3) 0.021(3)
O8 0.034(3) 0.021(3) 0.025(3) 0.002(2) -0.003(2) 0.001(2)
C81 0.048(5) 0.016(4) 0.038(4) 0.002(3) -0.006(4) 0.004(3)
C82 0.039(4) 0.023(4) 0.028(4) 0.002(3) -0.001(3) -0.002(3)
C83 0.041(5) 0.031(5) 0.035(4) 0.014(4) -0.003(4) 0.000(4)
C84 0.027(4) 0.033(5) 0.024(4) 0.006(3) -0.010(3) -0.003(3)

loop_
_atom_type_symbol
_atom_type_description
_atom_type_scat_dispersion_real
_atom_type_scat_dispersion_imag
_atom_type_scat_source
C C 0.0033 0.0016 'International Tables Vol C Tables 4.2.6.8 and 6.1.1.4'
H H 0.0000 0.0000 'International Tables Vol C Tables 4.2.6.8 and 6.1.1.4'
B B 0.0013 0.0007 'International Tables Vol C Tables 4.2.6.8 and 6.1.1.4'
O O 0.0106 0.0060 'International Tables Vol C Tables 4.2.6.8 and 6.1.1.4'
Co Co 0.3494 0.9721 'International Tables Vol C Tables 4.2.6.8 and 6.1.1.4'

loop_
_geom_angle_atom_site_label_1
_geom_angle_atom_site_label_2
_geom_angle_atom_site_label_3
_geom_angle
B4 C1 B2 110.4(6)
B4 C1 B3 70.9(5)
B2 C1 B3 73.7(6)
B4 C1 B5 68.5(5)
B2 C1 B5 70.1(5)
B3 C1 B5 109.5(6)
C1 B2 B5 55.6(5)
C1 B2 B3 53.7(5)
B5 B2 B3 89.0(5)
C1 B2 B9 109.5(6)
B5 B2 B9 60.7(4)
B3 B2 B9 100.7(5)
C1 B2 Co6 115.2(6)
B5 B2 Co6 111.6(5)
B3 B2 Co6 64.0(4)
B9 B2 Co6 64.7(4)
C1 B3 B7 107.3(6)
C1 B3 B4 53.9(5)
B7 B3 B4 60.3(5)
C1 B3 B2 52.7(4)
B7 B3 B2 100.0(5)
B4 B3 B2 87.4(5)
C1 B3 Co6 113.0(5)
B7 B3 Co6 66.7(4)
B4 B3 Co6 111.9(5)
B2 B3 Co6 62.6(4)
C1 B4 B8 109.3(6)
C1 B4 B5 56.6(5)
B8 B4 B5 59.7(4)
C1 B4 B7 107.4(6)
B8 B4 B7 59.0(4)
B5 B4 B7 101.0(5)
C1 B4 B3 55.2(5)
B8 B4 B3 102.2(5)
B5 B4 B3 92.4(5)
B7 B4 B3 59.1(5)
C1 B5 B8 107.2(6)
C1 B5 B4 54.8(5)
B8 B5 B4 59.0(5)
C1 B5 B2 54.2(4)
B8 B5 B2 103.0(6)
B4 B5 B2 91.2(5)
C1 B5 B9 109.5(6)
B8 B5 B9 60.5(5)
B4 B5 B9 103.4(5)
B2 B5 B9 62.1(5)
C61 Co6 C62 94.5(4)
C61 Co6 C610 91.1(4)
C62 Co6 C610 95.6(3)
C61 Co6 B2 84.4(4)
C62 Co6 B2 132.4(4)
C610 Co6 B2 131.9(3)
C61 Co6 B3 120.4(4)
C62 Co6 B3 88.7(3)
C610 Co6 B3 147.8(3)
B2 Co6 B3 53.3(3)
C61 Co6 B9 100.7(4)
C62 Co6 B9 164.4(4)
C610 Co6 B9 80.8(4)
B2 Co6 B9 53.5(4)
B3 Co6 B9 86.6(3)
C61 Co6 B7 167.4(4)
C62 Co6 B7 92.9(3)
C610 Co6 B7 98.3(4)
B2 Co6 B7 83.0(4)
B3 Co6 B7 49.6(4)
B9 Co6 B7 72.7(3)
C61 Co6 Co10 129.9(3)
C62 Co6 Co10 114.9(3)
C610 Co6 Co10 48.7(2)
B2 Co6 Co10 101.0(2)
B3 Co6 Co10 100.8(2)
B9 Co6 Co10 51.8(3)
B7 Co6 Co10 54.6(3)
O61 C61 Co6 179.9(11)
O62 C62 Co6 177.1(8)
O610 C610 Co10 146.6(7)
O610 C610 Co6 136.3(7)
Co10 C610 Co6 77.1(3)
B8 B7 B3 102.7(6)
B8 B7 B4 58.2(4)
B3 B7 B4 60.5(5)
B8 B7 Co10 62.9(4)
B3 B7 Co10 125.8(5)
B4 B7 Co10 119.8(5)
B8 B7 Co6 98.9(4)
B3 B7 Co6 63.7(4)
B4 B7 Co6 109.8(5)
Co10 B7 Co6 67.6(3)
O8 B8 B4 112.0(6)
O8 B8 B5 114.2(5)
B4 B8 B5 61.2(5)
O8 B8 B7 131.0(6)
B4 B8 B7 62.9(5)
B5 B8 B7 104.9(6)
O8 B8 B9 132.2(6)
B4 B8 B9 107.0(6)
B5 B8 B9 63.4(5)
B7 B8 B9 91.1(5)
O8 B8 Co10 109.9(5)
B4 B8 Co10 128.0(5)
B5 B8 Co10 123.9(5)
B7 B8 Co10 66.7(4)
B9 B8 Co10 61.6(4)
B8 B9 B5 56.1(4)
B8 B9 B2 96.4(5)
B5 B9 B2 57.2(5)
B8 B9 Co10 64.0(4)
B5 B9 Co10 119.1(5)
B2 B9 Co10 124.8(5)
B8 B9 Co6 97.3(4)
B5 B9 Co6 106.7(5)
B2 B9 Co6 61.8(4)
Co10 B9 Co6 69.9(3)
C101 Co10 C102 100.2(4)
C101 Co10 C610 98.2(4)
C102 Co10 C610 98.5(4)
C101 Co10 B9 167.2(4)
C102 Co10 B9 89.0(4)
C610 Co10 B9 89.1(3)
C101 Co10 B8 114.4(3)
C102 Co10 B8 101.5(3)
C610 Co10 B8 137.5(3)
B9 Co10 B8 54.5(3)
C101 Co10 B7 89.9(4)
C102 Co10 B7 151.5(4)
C610 Co10 B7 106.3(3)
B9 Co10 B7 77.9(4)
B8 Co10 B7 50.4(3)
C101 Co10 Co6 118.2(3)
C102 Co10 Co6 134.1(3)
C610 Co10 Co6 54.2(2)
B9 Co10 Co6 58.3(2)
B8 Co10 Co6 85.5(2)
B7 Co10 Co6 57.9(2)
O101 C101 Co10 177.2(9)
O102 C102 Co10 178.7(9)
C81 O8 C84 109.6(5)
C81 O8 B8 120.1(6)
C84 O8 B8 120.9(5)
O8 C81 C82 103.9(6)
C81 C82 C83 103.0(6)
C84 C83 C82 102.5(6)
O8 C84 C83 102.3(6)

loop_
_geom_bond_atom_site_label_1
_geom_bond_atom_site_label_2
_geom_bond_distance
C1 B4 1.585(12)
C1 B2 1.592(11)
C1 B3 1.612(12)
C1 B5 1.620(11)
B2 B5 1.846(12)
B2 B3 1.921(13)
B2 B9 1.940(13)
B2 Co6 2.128(9)
B3 B7 1.828(14)
B3 B4 1.854(12)
B3 Co6 2.154(9)
B4 B8 1.766(11)
B4 B5 1.805(12)
B4 B7 1.850(13)
B5 B8 1.778(11)
B5 B9 1.915(13)
Co6 C61 1.765(9)
Co6 C62 1.805(9)
Co6 C610 2.004(8)
Co6 B9 2.181(8)
Co6 B7 2.206(8)
Co6 Co10 2.4071(14)
C61 O61 1.145(10)
C62 O62 1.115(10)
C610 O610 1.155(9)
C610 Co10 1.855(8)
B7 B8 1.781(11)
B7 Co10 2.122(10)
B8 O8 1.537(9)
B8 B9 1.864(11)
B8 Co10 2.058(7)
B9 Co10 2.014(10)
Co10 C101 1.771(9)
Co10 C102 1.778(9)
C101 O101 1.152(10)
C102 O102 1.120(11)
O8 C81 1.488(9)
O8 C84 1.499(9)
C81 C82 1.501(11)
C82 C83 1.524(11)
C83 C84 1.503(11)
